data_1560751
loop_
_publ_author_name
'Thomas-Hargreaves, Lewis R.'
'Giansiracusa, Marcus J.'
'Gregson, Matthew'
'Zanda, Emanuele'
'O'Donnell, Felix'
'Wooles, Ashley J.'
'Chilton, Nicholas F.'
'Liddle, Stephen T.'

_publ_section_title
;
 Correlating axial and equatorial ligand field effects to the
 single-molecule magnet performances of a family of dysprosium
 bis-methanediide complexes
;
_journal_issue 11
_journal_name_full 'Chemical Science'
_journal_page_first 3911
_journal_page_last 3920
_journal_paper_doi 10.1039/D1SC00238D
_journal_volume 12
_journal_year 2021
_chemical_formula_moiety 'C50 H40 Dy P4 S4, C66 H80 Dy K2 O8 P4 S4'
_chemical_formula_sum 'C116 H120 Dy2 K2 O8 P8 S8'
_chemical_formula_weight 2549.55
_chemical_properties_physical Air-sensitive,Moisture-sensitive,Oxygen-sensitive
_space_group_crystal_system triclinic
_space_group_IT_number 2
_space_group_name_Hall '-P 1'
_space_group_name_H-M_alt 'P -1'
_atom_sites_solution_hydrogens geom
_atom_sites_solution_primary dual
_atom_sites_solution_secondary difmap
_audit_creation_date 2018-06-27
_audit_creation_method
;
Olex2 1.2
(compiled 2018.05.29 svn.r3508 for OlexSys, GUI svn.r5506)
;
_audit_update_record
;
2020-12-18 deposited with the CCDC.	2021-03-02 downloaded from the CCDC.
;
_cell_angle_alpha 71.6450(10)
_cell_angle_beta 79.4080(10)
_cell_angle_gamma 84.3730(10)
_cell_formula_units_Z 2
_cell_length_a 13.5210(2)
_cell_length_b 20.9074(3)
_cell_length_c 22.2017(3)
_cell_measurement_reflns_used 45773
_cell_measurement_temperature 150(2)
_cell_measurement_theta_max 74.6470
_cell_measurement_theta_min 2.1260
_cell_volume 5849.94(15)
_computing_cell_refinement 'CrysAlisPro 1.171.39.27b (Rigaku OD, 2015)'
_computing_data_collection 'CrysAlisPro 1.171.39.27b (Rigaku OD, 2015)'
_computing_data_reduction 'CrysAlisPro 1.171.39.27b (Rigaku OD, 2015)'
_computing_molecular_graphics 'Olex2 (Dolomanov et al., 2009)'
_computing_publication_material 'Olex2 (Dolomanov et al., 2009)'
_computing_structure_refinement 'ShelXL (Sheldrick, 2015)'
_computing_structure_solution 'ShelXT (Sheldrick, 2015)'
_diffrn_ambient_temperature 150(2)
_diffrn_detector 'CCD plate'
_diffrn_measured_fraction_theta_full 0.968
_diffrn_measured_fraction_theta_max 0.967
_diffrn_measurement_details
;
List of Runs (angles in degrees, time in seconds):

  # Type    Start    End  Width  t~exp~   \w     \q     \k     \f   Frames
#--------------------------------------------------------------------------
  1  \w   -104.29  83.70   1.00   10.00    --  -75.00  73.87-115.79  188
  2  \w     80.71 268.71   1.00   20.00    --  110.00  73.87  74.21  188
  3  \f   -200.44 152.84   1.00   20.00 118.36 105.50  73.87    --   353
  4  \w     83.21 269.21   1.00   20.00    --  113.00  73.87-165.79  186
  5  \f    -93.60 151.59   1.00   10.00 145.57  20.50  73.87    --   245
  6  \f    -25.79 334.49   1.00   20.00 174.21 113.00  73.87    --   360
  7  \f    134.21 332.40   1.00   10.00  63.23 -60.00  73.87    --   198
  8  \w    -83.98  -4.99   1.00   10.00    --  -55.00  73.87 -10.79   79
  9  \w     82.21 269.21   1.00   20.00    --  112.00  73.87 124.21  187
 10  \w    256.66 327.66   1.00   10.00    --  -75.00  73.87 124.21   71
 11  \f    -25.79 334.43   1.00   20.00-140.79 110.00  73.87    --   360
 12  \f    -25.79 170.33   1.00   10.00  37.12 -45.00  73.87    --   196
 13  \w     60.80 148.80   1.00   10.00    --   35.50  73.87  11.71   88
 14  \f    -25.79  63.27   1.00   10.00  12.05  25.00  73.87    --    89
 15  \f    -62.49  37.59   1.00   10.00  66.87  25.50  73.87    --   100
 16  \w     54.21 153.21   1.00   10.00    --   23.00  73.87 176.71   99
 17  \f    -15.30  92.77   1.00   10.00-151.64  75.00  73.87    --   108
 18  \w     -7.01 120.99   1.00   10.00    --   20.50  73.87 111.71  128
 19  \w    -65.29 112.71   1.00   10.00    --  -45.00  73.87-110.79  178
 20  \f    -45.29  77.58   1.00   10.00 113.73 -42.00  73.87    --   123
 21  \w    -79.23  57.77   1.00   10.00    --  -50.00  73.87 -85.79  137
;
_diffrn_measurement_device 'abstract diffractometer'
_diffrn_measurement_device_type 'Saxi-CrysAlisPro-abstract goniometer imported SAXI images'
_diffrn_measurement_method '\w and \f scans'
_diffrn_orient_matrix_type 'CrysAlisPro convention (1999,Acta A55,543-557)'
_diffrn_orient_matrix_UB_11 0.1136196000
_diffrn_orient_matrix_UB_12 -0.0186962000
_diffrn_orient_matrix_UB_13 -0.0098785000
_diffrn_orient_matrix_UB_21 0.0230506000
_diffrn_orient_matrix_UB_22 0.0754219000
_diffrn_orient_matrix_UB_23 -0.0251248000
_diffrn_orient_matrix_UB_31 0.0044902000
_diffrn_orient_matrix_UB_32 -0.0005346000
_diffrn_orient_matrix_UB_33 0.0689924000
_diffrn_radiation_monochromator graphite
_diffrn_radiation_probe x-ray
_diffrn_radiation_type CuK\a
_diffrn_radiation_wavelength 1.54184
_diffrn_reflns_av_R_equivalents 0.0938
_diffrn_reflns_av_unetI/netI 0.0639
_diffrn_reflns_Laue_measured_fraction_full 0.968
_diffrn_reflns_Laue_measured_fraction_max 0.967
_diffrn_reflns_limit_h_max 16
_diffrn_reflns_limit_h_min -16
_diffrn_reflns_limit_k_max 25
_diffrn_reflns_limit_k_min -25
_diffrn_reflns_limit_l_max 25
_diffrn_reflns_limit_l_min -21
_diffrn_reflns_number 66763
_diffrn_reflns_point_group_measured_fraction_full 0.968
_diffrn_reflns_point_group_measured_fraction_max 0.967
_diffrn_reflns_theta_full 67.684
_diffrn_reflns_theta_max 68.251
_diffrn_reflns_theta_min 2.125
_diffrn_source 'fine-focus sealed X-ray tube'
_diffrn_source_type 'Enhance (Cu) X-ray Source'
_exptl_absorpt_coefficient_mu 10.186
_exptl_absorpt_correction_T_max 1.00000
_exptl_absorpt_correction_T_min 0.21935
_exptl_absorpt_correction_type multi-scan
_exptl_absorpt_process_details
;
CrysAlisPro 1.171.39.27b (Rigaku Oxford Diffraction, 2015)
Empirical absorption correction using spherical harmonics,
 implemented in SCALE3 ABSPACK scaling algorithm.
;
_exptl_crystal_colour 'clear colourless'
_exptl_crystal_colour_lustre clear
_exptl_crystal_colour_primary colourless
_exptl_crystal_density_diffrn 1.447
_exptl_crystal_description plate
_exptl_crystal_F_000 2596
_exptl_crystal_size_max 0.2
_exptl_crystal_size_mid 0.1
_exptl_crystal_size_min 0.1
_refine_diff_density_max 6.105
_refine_diff_density_min -3.214
_refine_diff_density_rms 0.207
_refine_ls_extinction_method none
_refine_ls_goodness_of_fit_ref 1.065
_refine_ls_hydrogen_treatment constr
_refine_ls_matrix_type full
_refine_ls_number_parameters 1305
_refine_ls_number_reflns 20731
_refine_ls_number_restraints 22
_refine_ls_restrained_S_all 1.065
_refine_ls_R_factor_all 0.1011
_refine_ls_R_factor_gt 0.0857
_refine_ls_shift/su_max 0.001
_refine_ls_shift/su_mean 0.000
_refine_ls_structure_factor_coef Fsqd
_refine_ls_weighting_details 'w=1/[\s^2^(Fo^2^)+(0.1596P)^2^+34.4212P] where P=(Fo^2^+2Fc^2^)/3'
_refine_ls_weighting_scheme calc
_refine_ls_wR_factor_gt 0.2275
_refine_ls_wR_factor_ref 0.2482
_reflns_Friedel_coverage 0.000
_reflns_number_gt 17211
_reflns_number_total 20731
_reflns_threshold_expression 'I > 2\s(I)'
_cod_data_source_file d1sc00238d2.cif
_cod_data_source_block 2Dy
_cod_depositor_comments 'Adding full bibliography for 1560749--1560758.cif.'
_cod_database_code 1560751
_manchester_internal_diff_code xstl7
_manchester_internal_stl_name DYLTH1
_manchester_internal_stl_number 403
_manchester_internal_coll_client LTH
_manchester_internal_coll_date 26/05/2017
_manchester_internal_process_date 07/05/2017
_manchester_internal_process_user LTH
_manchester_internal_solution_date 07/05/2017
_manchester_internal_solution_user LTH
_manchester_internal_refinement_date 27/06/2018
_manchester_internal_refinement_user LTH
_manchester_internal_validation_date 27/06/2018
_manchester_internal_validation_user LTH
_manchester_internal_archive_date 27/06/2018
_manchester_internal_archive_user AW
_shelx_shelxl_version_number 2018/3
_chemical_oxdiff_formula Dy2S8P8K2C100H100O8
_shelx_space_group_comment
;
The symmetry employed for this shelxl refinement is uniquely defined
by the following loop, which should always be used as a source of
symmetry information in preference to the above space-group names.
They are only intended as comments.
;
_shelx_estimated_absorpt_t_max 0.429
_shelx_estimated_absorpt_t_min 0.235
_reflns_odcompleteness_completeness 96.87
_reflns_odcompleteness_iscentric 1
_reflns_odcompleteness_theta 66.97
_olex2_refinement_description
;
1. Fixed Uiso
 At 1.2 times of:
  All C(H) groups, All C(H,H) groups
 At 1.5 times of:
  All C(H,H,H) groups
2. Uiso/Uaniso restraints and constraints
P5 \\sim C51 \\sim P6 \\sim Dy2: within 2A with sigma of 0.01 and sigma for
terminal atoms of 0.02
3. Rigid body (RIGU) restrains
 P5, C51, P6, C51, C106, C107
 with sigma for 1-2 distances of 0.004 and sigma for 1-3 distances of 0.004
4.a Secondary CH2 refined with riding coordinates:
 C102(H10D,H10E), C103(H10F,H10G), C106(H10N,H10O), C107(H10P,H10Q), C110(H11A,
 H11B), C111(H11C,H11D), C114(H11K,H11L), C115(H11M,H11N)
4.b Aromatic/amide H refined with riding coordinates:
 C3(H3), C4(H4), C5(H5), C6(H6), C7(H7), C9(H9), C10(H10), C11(H11), C12(H12),
 C13(H13), C15(H15), C16(H16), C17(H17), C18(H18), C19(H19), C21(H21), C22(H22),
  C23(H23), C24(H24), C25(H25), C28(H28), C29(H29), C30(H30), C31(H31),
 C32(H32), C34(H34), C35(H35), C36(H36), C37(H37), C38(H38), C40(H40), C41(H41),
  C42(H42), C43(H43), C44(H44), C46(H46), C47(H47), C48(H48), C49(H49),
 C50(H50), C53(H53), C54(H54), C55(H55), C56(H56), C57(H57), C59(H59), C60(H60),
  C61(H61), C62(H62), C63(H63), C65(H65), C66(H66), C67(H67), C68(H68),
 C69(H69), C71(H71), C72(H72), C73(H73), C74(H74), C75(H75), C78(H78), C79(H79),
  C80(H80), C81(H81), C82(H82), C84(H84), C85(H85), C86(H86), C87(H87),
 C88(H88), C90(H90), C91(H91), C92(H92), C93(H93), C94(H94), C96(H96), C97(H97),
  C98(H98), C99(H99), C100(H100)
4.c Idealised Me refined as rotating group:
 C101(H10A,H10B,H10C), C104(H10H,H10I,H10J), C105(H10K,H10L,H10M), C108(H10R,
 H10S,H10T), C109(H10U,H10V,H10W), C112(H11E,H11F,H11G), C113(H11H,H11I,H11J),
 C116(H11O,H11P,H11Q)
;
_olex2_submission_special_instructions 'No special instructions were received'
_oxdiff_exptl_absorpt_empirical_details
;
Empirical correction (ABSPACK) includes:
- Absorption correction using spherical harmonics
- Frame scaling
- Detector area scaling
;
_oxdiff_exptl_absorpt_empirical_full_max 6.406
_oxdiff_exptl_absorpt_empirical_full_min 0.358

loop_
_space_group_symop_operation_xyz
'x, y, z'
'-x, -y, -z'

loop_
_atom_site_label
_atom_site_type_symbol
_atom_site_fract_x
_atom_site_fract_y
_atom_site_fract_z
_atom_site_U_iso_or_equiv
_atom_site_adp_type
_atom_site_occupancy
_atom_site_site_symmetry_order
_atom_site_calc_flag
_atom_site_refinement_flags_posn
_atom_site_refinement_flags_adp
_atom_site_refinement_flags_occupancy
_atom_site_disorder_assembly
_atom_site_disorder_group
Dy1 Dy 0.49244(3) 0.75415(2) 0.02589(2) 0.01958(14) Uani 1 1 d . . . . .
S1 S 0.52061(15) 0.74067(10) -0.09669(10) 0.0242(4) Uani 1 1 d . . . . .
S2 S 0.59548(15) 0.71050(11) 0.12956(9) 0.0265(4) Uani 1 1 d . . . . .
S3 S 0.47216(14) 0.89407(9) -0.01702(10) 0.0225(4) Uani 1 1 d . . . . .
S4 S 0.36994(15) 0.64260(9) 0.06741(11) 0.0274(4) Uani 1 1 d . . . . .
P1 P 0.66449(14) 0.72614(9) -0.07869(9) 0.0168(4) Uani 1 1 d . . . . .
P2 P 0.71332(14) 0.71751(9) 0.05597(9) 0.0179(4) Uani 1 1 d . . . . .
P3 P 0.32529(14) 0.87111(9) 0.01425(9) 0.0170(4) Uani 1 1 d . . . . .
P4 P 0.26396(15) 0.71896(9) 0.06169(9) 0.0187(4) Uani 1 1 d . . . . .
C1 C 0.6721(5) 0.7469(4) -0.0134(4) 0.0195(15) Uani 1 1 d . . . . .
C2 C 0.7434(6) 0.7748(3) -0.1521(4) 0.0178(15) Uani 1 1 d . . . . .
C3 C 0.7210(7) 0.7801(4) -0.2122(4) 0.0301(19) Uani 1 1 d . . . . .
H3 H 0.665387 0.757678 -0.215616 0.036 Uiso 1 1 calc R . . . .
C4 C 0.7803(8) 0.8182(5) -0.2672(4) 0.033(2) Uani 1 1 d . . . . .
H4 H 0.764568 0.822535 -0.308348 0.040 Uiso 1 1 calc R . . . .
C5 C 0.8624(7) 0.8501(4) -0.2626(4) 0.0303(19) Uani 1 1 d . . . . .
H5 H 0.903491 0.875545 -0.300424 0.036 Uiso 1 1 calc R . . . .
C6 C 0.8844(7) 0.8451(4) -0.2033(4) 0.0286(18) Uani 1 1 d . . . . .
H6 H 0.940681 0.867113 -0.200249 0.034 Uiso 1 1 calc R . . . .
C7 C 0.8251(6) 0.8079(4) -0.1478(4) 0.0250(17) Uani 1 1 d . . . . .
H7 H 0.840155 0.805067 -0.106903 0.030 Uiso 1 1 calc R . . . .
C8 C 0.7074(6) 0.6383(4) -0.0740(4) 0.0222(16) Uani 1 1 d . . . . .
C9 C 0.7987(7) 0.6207(4) -0.1018(5) 0.035(2) Uani 1 1 d . . . . .
H9 H 0.843637 0.654958 -0.126824 0.041 Uiso 1 1 calc R . . . .
C10 C 0.8285(9) 0.5540(5) -0.0947(5) 0.044(2) Uani 1 1 d . . . . .
H10 H 0.893493 0.542871 -0.114519 0.053 Uiso 1 1 calc R . . . .
C11 C 0.7642(8) 0.5034(4) -0.0589(5) 0.034(2) Uani 1 1 d . . . . .
H11 H 0.784231 0.457404 -0.053987 0.041 Uiso 1 1 calc R . . . .
C12 C 0.6688(7) 0.5209(4) -0.0300(4) 0.0311(19) Uani 1 1 d . . . . .
H12 H 0.623477 0.486689 -0.005482 0.037 Uiso 1 1 calc R . . . .
C13 C 0.6409(7) 0.5870(4) -0.0370(4) 0.0279(18) Uani 1 1 d . . . . .
H13 H 0.576397 0.598583 -0.016957 0.033 Uiso 1 1 calc R . . . .
C14 C 0.8000(6) 0.7752(4) 0.0639(4) 0.0205(16) Uani 1 1 d . . . . .
C15 C 0.8045(7) 0.8401(4) 0.0224(5) 0.0293(19) Uani 1 1 d . . . . .
H15 H 0.765074 0.853407 -0.011134 0.035 Uiso 1 1 calc R . . . .
C16 C 0.8656(8) 0.8863(5) 0.0289(5) 0.038(2) Uani 1 1 d . . . . .
H16 H 0.867331 0.930989 0.000350 0.045 Uiso 1 1 calc R . . . .
C17 C 0.9245(7) 0.8667(5) 0.0777(5) 0.035(2) Uani 1 1 d . . . . .
H17 H 0.966847 0.897930 0.082372 0.042 Uiso 1 1 calc R . . . .
C18 C 0.9209(7) 0.8019(5) 0.1190(5) 0.033(2) Uani 1 1 d . . . . .
H18 H 0.961485 0.788489 0.151953 0.040 Uiso 1 1 calc R . . . .
C19 C 0.8593(7) 0.7562(5) 0.1134(4) 0.0312(19) Uani 1 1 d . . . . .
H19 H 0.856615 0.711823 0.142712 0.037 Uiso 1 1 calc R . . . .
C20 C 0.7837(5) 0.6368(4) 0.0706(4) 0.0187(15) Uani 1 1 d . . . . .
C21 C 0.8827(8) 0.6331(5) 0.0405(4) 0.034(2) Uani 1 1 d . . . . .
H21 H 0.914728 0.673399 0.014641 0.041 Uiso 1 1 calc R . . . .
C22 C 0.9360(8) 0.5714(5) 0.0477(5) 0.040(2) Uani 1 1 d . . . . .
H22 H 1.004164 0.569794 0.027628 0.049 Uiso 1 1 calc R . . . .
C23 C 0.8888(9) 0.5121(5) 0.0843(5) 0.043(3) Uani 1 1 d . . . . .
H23 H 0.924406 0.469812 0.088992 0.052 Uiso 1 1 calc R . . . .
C24 C 0.7906(8) 0.5149(5) 0.1138(5) 0.041(2) Uani 1 1 d . . . . .
H24 H 0.757916 0.474491 0.138496 0.049 Uiso 1 1 calc R . . . .
C25 C 0.7390(8) 0.5767(4) 0.1075(5) 0.036(2) Uani 1 1 d . . . . .
H25 H 0.671573 0.578067 0.128884 0.043 Uiso 1 1 calc R . . . .
C26 C 0.3197(6) 0.7901(4) 0.0529(4) 0.0235(17) Uani 1 1 d . . . . .
C27 C 0.2685(6) 0.9244(4) 0.0648(4) 0.0217(16) Uani 1 1 d . . . . .
C28 C 0.3126(7) 0.9837(4) 0.0612(4) 0.0280(18) Uani 1 1 d . . . . .
H28 H 0.372089 0.998494 0.031461 0.034 Uiso 1 1 calc R . . . .
C29 C 0.2670(8) 1.0206(4) 0.1023(5) 0.036(2) Uani 1 1 d . . . . .
H29 H 0.296459 1.060541 0.100983 0.044 Uiso 1 1 calc R . . . .
C30 C 0.1792(8) 0.9997(5) 0.1449(5) 0.041(3) Uani 1 1 d . . . . .
H30 H 0.148553 1.025542 0.172208 0.050 Uiso 1 1 calc R . . . .
C31 C 0.1362(8) 0.9410(5) 0.1478(5) 0.041(2) Uani 1 1 d . . . . .
H31 H 0.076285 0.926460 0.177144 0.049 Uiso 1 1 calc R . . . .
C32 C 0.1812(7) 0.9036(5) 0.1076(4) 0.0312(19) Uani 1 1 d . . . . .
H32 H 0.151757 0.863447 0.109414 0.037 Uiso 1 1 calc R . . . .
C33 C 0.2595(6) 0.8984(4) -0.0549(4) 0.0209(16) Uani 1 1 d . . . . .
C34 C 0.1684(7) 0.9375(4) -0.0560(4) 0.0259(17) Uani 1 1 d . . . . .
H34 H 0.141918 0.954270 -0.020959 0.031 Uiso 1 1 calc R . . . .
C35 C 0.1171(8) 0.9517(4) -0.1074(5) 0.034(2) Uani 1 1 d . . . . .
H35 H 0.056051 0.978442 -0.107575 0.041 Uiso 1 1 calc R . . . .
C36 C 0.1542(8) 0.9274(5) -0.1580(5) 0.035(2) Uani 1 1 d . . . . .
H36 H 0.119232 0.937764 -0.193562 0.042 Uiso 1 1 calc R . . . .
C37 C 0.2426(8) 0.8877(5) -0.1575(5) 0.037(2) Uani 1 1 d . . . . .
H37 H 0.266782 0.869842 -0.192103 0.044 Uiso 1 1 calc R . . . .
C38 C 0.2961(7) 0.8738(4) -0.1069(4) 0.0281(18) Uani 1 1 d . . . . .
H38 H 0.357560 0.847632 -0.107553 0.034 Uiso 1 1 calc R . . . .
C39 C 0.1699(6) 0.6928(4) 0.1342(4) 0.0229(16) Uani 1 1 d . . . . .
C40 C 0.1697(7) 0.7198(5) 0.1840(4) 0.032(2) Uani 1 1 d . . . . .
H40 H 0.218968 0.750712 0.180410 0.039 Uiso 1 1 calc R . . . .
C41 C 0.0969(7) 0.7014(6) 0.2393(4) 0.041(2) Uani 1 1 d . . . . .
H41 H 0.096094 0.720725 0.272880 0.049 Uiso 1 1 calc R . . . .
C42 C 0.0267(8) 0.6557(6) 0.2454(5) 0.046(3) Uani 1 1 d . . . . .
H42 H -0.022898 0.643599 0.282945 0.056 Uiso 1 1 calc R . . . .
C43 C 0.0281(7) 0.6269(5) 0.1964(5) 0.038(2) Uani 1 1 d . . . . .
H43 H -0.018819 0.593922 0.201450 0.045 Uiso 1 1 calc R . . . .
C44 C 0.0976(7) 0.6461(4) 0.1407(5) 0.0306(19) Uani 1 1 d . . . . .
H44 H 0.096454 0.627796 0.106781 0.037 Uiso 1 1 calc R . . . .
C45 C 0.1919(6) 0.7217(4) -0.0009(4) 0.0196(15) Uani 1 1 d . . . . .
C46 C 0.1084(6) 0.7666(4) -0.0100(4) 0.0279(18) Uani 1 1 d . . . . .
H46 H 0.089139 0.793949 0.017513 0.034 Uiso 1 1 calc R . . . .
C47 C 0.0529(7) 0.7720(5) -0.0583(4) 0.0302(19) Uani 1 1 d . . . . .
H47 H -0.002463 0.803762 -0.064384 0.036 Uiso 1 1 calc R . . . .
C48 C 0.0790(8) 0.7307(5) -0.0978(5) 0.037(2) Uani 1 1 d . . . . .
H48 H 0.041075 0.733292 -0.130556 0.044 Uiso 1 1 calc R . . . .
C49 C 0.1613(8) 0.6858(5) -0.0884(5) 0.039(2) Uani 1 1 d . . . . .
H49 H 0.178632 0.657132 -0.114866 0.046 Uiso 1 1 calc R . . . .
C50 C 0.2191(7) 0.6813(4) -0.0414(4) 0.0301(19) Uani 1 1 d . . . . .
H50 H 0.276497 0.651117 -0.036928 0.036 Uiso 1 1 calc R . . . .
Dy2 Dy 0.55184(3) 0.25115(2) 0.47492(2) 0.02047(14) Uani 1 1 d . U . . .
K1 K 0.5602(2) 0.42618(10) 0.29313(10) 0.0484(6) Uani 1 1 d . . . . .
K2 K 0.48765(16) 0.10423(9) 0.67816(9) 0.0331(4) Uani 1 1 d . . . . .
S5 S 0.64130(15) 0.37524(9) 0.42716(9) 0.0219(4) Uani 1 1 d . . . . .
S6 S 0.60064(16) 0.11306(10) 0.51998(10) 0.0270(4) Uani 1 1 d . . . . .
S7 S 0.47877(16) 0.26219(11) 0.36332(9) 0.0272(4) Uani 1 1 d . . . . .
S8 S 0.49220(15) 0.26790(10) 0.59601(9) 0.0241(4) Uani 1 1 d . . . . .
P5 P 0.76563(15) 0.31182(9) 0.43614(9) 0.0171(4) Uani 1 1 d . U . . .
P6 P 0.74112(15) 0.15087(9) 0.49198(9) 0.0189(4) Uani 1 1 d . U . . .
P7 P 0.34690(16) 0.27421(10) 0.42175(9) 0.0207(4) Uani 1 1 d . . . . .
P8 P 0.35617(15) 0.27908(9) 0.56495(9) 0.0185(4) Uani 1 1 d . . . . .
O1 O 0.6704(5) 0.3444(3) 0.2181(3) 0.0357(15) Uani 1 1 d . . . . .
O2 O 0.5211(7) 0.4393(4) 0.1798(3) 0.052(2) Uani 1 1 d . . . . .
O3 O 0.4296(9) 0.5344(5) 0.3072(6) 0.082(3) Uani 1 1 d . . . . .
O4 O 0.6392(8) 0.5492(4) 0.2848(4) 0.061(2) Uani 1 1 d . . . . .
O5 O 0.4137(5) 0.0008(3) 0.6451(3) 0.0390(15) Uani 1 1 d . . . . .
O6 O 0.5638(6) -0.0238(3) 0.7234(3) 0.0406(16) Uani 1 1 d . . . . .
O7 O 0.4267(5) 0.0976(3) 0.8035(3) 0.0315(14) Uani 1 1 d . . . . .
O8 O 0.6124(5) 0.1511(3) 0.7414(3) 0.0343(14) Uani 1 1 d . . . . .
C51 C 0.7326(6) 0.2331(4) 0.4591(4) 0.0201(15) Uani 1 1 d . U . . .
C52 C 0.8518(6) 0.3361(4) 0.3611(4) 0.0236(17) Uani 1 1 d . . . . .
C53 C 0.8588(9) 0.4034(5) 0.3216(5) 0.044(3) Uani 1 1 d . . . . .
H53 H 0.816668 0.437931 0.333628 0.053 Uiso 1 1 calc R . . . .
C54 C 0.9268(11) 0.4188(6) 0.2657(6) 0.070(4) Uani 1 1 d . . . . .
H54 H 0.930739 0.464279 0.238989 0.084 Uiso 1 1 calc R . . . .
C55 C 0.9903(11) 0.3695(7) 0.2470(6) 0.070(4) Uani 1 1 d . . . . .
H55 H 1.036672 0.381269 0.207969 0.084 Uiso 1 1 calc R . . . .
C56 C 0.9854(8) 0.3034(5) 0.2857(5) 0.048(3) Uani 1 1 d . . . . .
H56 H 1.029307 0.269455 0.273826 0.057 Uiso 1 1 calc R . . . .
C57 C 0.9156(7) 0.2866(4) 0.3422(4) 0.0294(19) Uani 1 1 d . . . . .
H57 H 0.911221 0.240927 0.368311 0.035 Uiso 1 1 calc R . . . .
C58 C 0.8300(6) 0.3318(4) 0.4927(4) 0.0221(16) Uani 1 1 d . . . . .
C59 C 0.7768(7) 0.3330(4) 0.5516(4) 0.0285(18) Uani 1 1 d . . . . .
H59 H 0.706539 0.325963 0.561039 0.034 Uiso 1 1 calc R . . . .
C60 C 0.8242(8) 0.3443(5) 0.5968(5) 0.039(2) Uani 1 1 d . . . . .
H60 H 0.786598 0.344051 0.637504 0.047 Uiso 1 1 calc R . . . .
C61 C 0.9259(8) 0.3562(6) 0.5837(5) 0.049(3) Uani 1 1 d . . . . .
H61 H 0.958072 0.364686 0.614917 0.059 Uiso 1 1 calc R . . . .
C62 C 0.9799(8) 0.3555(6) 0.5252(5) 0.047(3) Uani 1 1 d . . . . .
H62 H 1.049935 0.363304 0.515921 0.057 Uiso 1 1 calc R . . . .
C63 C 0.9327(6) 0.3433(5) 0.4794(4) 0.0302(19) Uani 1 1 d . . . . .
H63 H 0.970592 0.342808 0.439004 0.036 Uiso 1 1 calc R . . . .
C64 C 0.8105(6) 0.1097(4) 0.4344(4) 0.0203(16) Uani 1 1 d . . . . .
C65 C 0.7864(8) 0.1307(5) 0.3728(4) 0.038(2) Uani 1 1 d . . . . .
H65 H 0.735814 0.165259 0.362152 0.046 Uiso 1 1 calc R . . . .
C66 C 0.8350(9) 0.1019(5) 0.3268(5) 0.044(3) Uani 1 1 d . . . . .
H66 H 0.818013 0.117080 0.284812 0.053 Uiso 1 1 calc R . . . .
C67 C 0.9077(7) 0.0515(5) 0.3413(4) 0.0301(19) Uani 1 1 d . . . . .
H67 H 0.941146 0.031975 0.309396 0.036 Uiso 1 1 calc R . . . .
C68 C 0.9322(7) 0.0293(4) 0.4025(4) 0.0290(18) Uani 1 1 d . . . . .
H68 H 0.981851 -0.005991 0.413029 0.035 Uiso 1 1 calc R . . . .
C69 C 0.8832(6) 0.0592(4) 0.4488(4) 0.0256(17) Uani 1 1 d . . . . .
H69 H 0.900553 0.044260 0.490752 0.031 Uiso 1 1 calc R . . . .
C70 C 0.8073(7) 0.1224(4) 0.5612(4) 0.0244(17) Uani 1 1 d . . . . .
C71 C 0.8844(7) 0.1595(4) 0.5629(4) 0.031(2) Uani 1 1 d . . . . .
H71 H 0.904523 0.197477 0.527095 0.037 Uiso 1 1 calc R . . . .
C72 C 0.9338(7) 0.1429(5) 0.6158(5) 0.033(2) Uani 1 1 d . . . . .
H72 H 0.987182 0.168977 0.616263 0.040 Uiso 1 1 calc R . . . .
C73 C 0.9037(8) 0.0876(5) 0.6675(5) 0.040(2) Uani 1 1 d . . . . .
H73 H 0.936632 0.075917 0.704091 0.048 Uiso 1 1 calc R . . . .
C74 C 0.8274(8) 0.0492(5) 0.6673(4) 0.035(2) Uani 1 1 d . . . . .
H74 H 0.808425 0.010855 0.703014 0.042 Uiso 1 1 calc R . . . .
C75 C 0.7776(7) 0.0666(4) 0.6143(4) 0.0284(18) Uani 1 1 d . . . . .
H75 H 0.723709 0.040781 0.614140 0.034 Uiso 1 1 calc R . . . .
C76 C 0.3731(5) 0.2702(4) 0.4928(3) 0.0154(14) Uani 1 1 d . . . . .
C77 C 0.2813(7) 0.3509(4) 0.3776(5) 0.031(2) Uani 1 1 d . . . . .
C78 C 0.2331(8) 0.3950(5) 0.4092(5) 0.041(2) Uani 1 1 d . . . . .
H78 H 0.235672 0.386286 0.453554 0.049 Uiso 1 1 calc R . . . .
C79 C 0.1806(10) 0.4522(6) 0.3770(7) 0.059(3) Uani 1 1 d . . . . .
H79 H 0.146697 0.482280 0.399101 0.070 Uiso 1 1 calc R . . . .
C80 C 0.1784(11) 0.4645(6) 0.3133(7) 0.065(4) Uani 1 1 d . . . . .
H80 H 0.141127 0.503000 0.291401 0.078 Uiso 1 1 calc R . . . .
C81 C 0.2291(12) 0.4226(7) 0.2799(6) 0.069(4) Uani 1 1 d . . . . .
H81 H 0.228577 0.432943 0.235146 0.082 Uiso 1 1 calc R . . . .
C82 C 0.2815(9) 0.3643(6) 0.3125(5) 0.050(3) Uani 1 1 d . . . . .
H82 H 0.316350 0.334640 0.290140 0.060 Uiso 1 1 calc R . . . .
C83 C 0.2661(6) 0.2076(4) 0.4265(4) 0.0209(16) Uani 1 1 d . . . . .
C84 C 0.1639(6) 0.2189(5) 0.4238(4) 0.0284(18) Uani 1 1 d . . . . .
H84 H 0.134596 0.263288 0.416710 0.034 Uiso 1 1 calc R . . . .
C85 C 0.1043(7) 0.1657(5) 0.4315(5) 0.036(2) Uani 1 1 d . . . . .
H85 H 0.034464 0.173857 0.429306 0.043 Uiso 1 1 calc R . . . .
C86 C 0.1460(8) 0.1014(5) 0.4421(5) 0.040(2) Uani 1 1 d . . . . .
H86 H 0.104868 0.065254 0.446840 0.048 Uiso 1 1 calc R . . . .
C87 C 0.2478(7) 0.0886(4) 0.4461(5) 0.034(2) Uani 1 1 d . . . . .
H87 H 0.276112 0.043818 0.454490 0.041 Uiso 1 1 calc R . . . .
C88 C 0.3075(7) 0.1422(4) 0.4376(4) 0.0287(18) Uani 1 1 d . . . . .
H88 H 0.377438 0.134045 0.439361 0.034 Uiso 1 1 calc R . . . .
C89 C 0.2986(7) 0.3613(4) 0.5667(4) 0.0249(17) Uani 1 1 d . . . . .
C90 C 0.3573(7) 0.4180(4) 0.5335(5) 0.031(2) Uani 1 1 d . . . . .
H90 H 0.425872 0.412477 0.515834 0.038 Uiso 1 1 calc R . . . .
C91 C 0.3132(9) 0.4814(5) 0.5274(5) 0.046(3) Uani 1 1 d . . . . .
H91 H 0.352936 0.519652 0.506180 0.055 Uiso 1 1 calc R . . . .
C92 C 0.2153(9) 0.4910(4) 0.5504(5) 0.044(3) Uani 1 1 d . . . . .
H92 H 0.185983 0.535326 0.543932 0.053 Uiso 1 1 calc R . . . .
C93 C 0.1570(8) 0.4346(5) 0.5843(5) 0.038(2) Uani 1 1 d . . . . .
H93 H 0.088474 0.440805 0.601736 0.045 Uiso 1 1 calc R . . . .
C94 C 0.1997(7) 0.3704(4) 0.5920(4) 0.0261(18) Uani 1 1 d . . . . .
H94 H 0.160367 0.332378 0.614895 0.031 Uiso 1 1 calc R . . . .
C95 C 0.2775(6) 0.2185(4) 0.6278(4) 0.0235(17) Uani 1 1 d . . . . .
C96 C 0.2693(7) 0.2152(5) 0.6920(4) 0.0314(19) Uani 1 1 d . . . . .
H96 H 0.300897 0.247478 0.703328 0.038 Uiso 1 1 calc R . . . .
C97 C 0.2145(9) 0.1644(6) 0.7402(5) 0.054(3) Uani 1 1 d . . . . .
H97 H 0.207675 0.162439 0.784150 0.064 Uiso 1 1 calc R . . . .
C98 C 0.1711(9) 0.1178(6) 0.7229(6) 0.056(3) Uani 1 1 d . . . . .
H98 H 0.135353 0.082790 0.755602 0.067 Uiso 1 1 calc R . . . .
C99 C 0.1773(9) 0.1200(5) 0.6598(6) 0.052(3) Uani 1 1 d . . . . .
H99 H 0.145547 0.087298 0.649233 0.062 Uiso 1 1 calc R . . . .
C100 C 0.2311(8) 0.1708(5) 0.6113(5) 0.035(2) Uani 1 1 d . . . . .
H100 H 0.236005 0.172935 0.567523 0.042 Uiso 1 1 calc R . . . .
C101 C 0.7164(9) 0.2830(6) 0.2537(5) 0.048(3) Uani 1 1 d . . . . .
H10A H 0.761866 0.293104 0.278817 0.072 Uiso 1 1 calc GR . . . .
H10B H 0.754817 0.260110 0.223834 0.072 Uiso 1 1 calc GR . . . .
H10C H 0.664167 0.253616 0.282707 0.072 Uiso 1 1 calc GR . . . .
C102 C 0.5975(7) 0.3304(4) 0.1862(4) 0.032(2) Uani 1 1 d . . . . .
H10D H 0.540405 0.307674 0.217975 0.039 Uiso 1 1 calc R . . . .
H10E H 0.627466 0.300396 0.160330 0.039 Uiso 1 1 calc R . . . .
C103 C 0.5613(9) 0.3964(5) 0.1432(5) 0.040(2) Uani 1 1 d . . . . .
H10F H 0.618129 0.417933 0.110353 0.048 Uiso 1 1 calc R . . . .
H10G H 0.509153 0.388309 0.120771 0.048 Uiso 1 1 calc R . . . .
C104 C 0.4768(11) 0.5002(6) 0.1434(7) 0.064(4) Uani 1 1 d . . . . .
H10H H 0.457122 0.530308 0.169955 0.096 Uiso 1 1 calc GR . . . .
H10I H 0.417030 0.490084 0.129337 0.096 Uiso 1 1 calc GR . . . .
H10J H 0.525449 0.522104 0.105622 0.096 Uiso 1 1 calc GR . . . .
C105 C 0.377(2) 0.5888(10) 0.2624(10) 0.135(10) Uani 1 1 d . . . . .
H10K H 0.424977 0.623399 0.236685 0.202 Uiso 1 1 calc GR . . . .
H10L H 0.322292 0.609037 0.286853 0.202 Uiso 1 1 calc GR . . . .
H10M H 0.349798 0.570241 0.233867 0.202 Uiso 1 1 calc GR . . . .
C106 C 0.4736(18) 0.5593(11) 0.3452(10) 0.118(8) Uani 1 1 d . U . . .
H10N H 0.489283 0.521838 0.382950 0.141 Uiso 1 1 calc R . . . .
H10O H 0.425571 0.591536 0.361126 0.141 Uiso 1 1 calc R . . . .
C107 C 0.5721(13) 0.5956(6) 0.3084(7) 0.072(4) Uani 1 1 d . U . . .
H10P H 0.556633 0.635043 0.272236 0.087 Uiso 1 1 calc R . . . .
H10Q H 0.603343 0.611652 0.337668 0.087 Uiso 1 1 calc R . . . .
C108 C 0.7358(11) 0.5767(7) 0.2622(6) 0.063(3) Uani 1 1 d . . . . .
H10R H 0.763171 0.581714 0.298316 0.094 Uiso 1 1 calc GR . . . .
H10S H 0.729990 0.621010 0.230147 0.094 Uiso 1 1 calc GR . . . .
H10T H 0.780844 0.546565 0.242531 0.094 Uiso 1 1 calc GR . . . .
C109 C 0.3779(9) 0.0176(6) 0.5850(5) 0.046(3) Uani 1 1 d . . . . .
H10U H 0.338226 0.060387 0.578215 0.069 Uiso 1 1 calc GR . . . .
H10V H 0.335692 -0.018088 0.585502 0.069 Uiso 1 1 calc GR . . . .
H10W H 0.435395 0.022196 0.550064 0.069 Uiso 1 1 calc GR . . . .
C110 C 0.4809(10) -0.0563(6) 0.6530(7) 0.055(3) Uani 1 1 d . . . . .
H11A H 0.541069 -0.046085 0.619190 0.066 Uiso 1 1 calc R . . . .
H11B H 0.447779 -0.094435 0.648583 0.066 Uiso 1 1 calc R . . . .
C111 C 0.5121(10) -0.0757(5) 0.7177(6) 0.052(3) Uani 1 1 d . . . . .
H11C H 0.451756 -0.085124 0.751465 0.063 Uiso 1 1 calc R . . . .
H11D H 0.555976 -0.117261 0.723824 0.063 Uiso 1 1 calc R . . . .
C112 C 0.5963(10) -0.0413(6) 0.7849(5) 0.052(3) Uani 1 1 d . . . . .
H11E H 0.625668 -0.002137 0.789022 0.078 Uiso 1 1 calc GR . . . .
H11F H 0.646869 -0.078649 0.788532 0.078 Uiso 1 1 calc GR . . . .
H11G H 0.538410 -0.055000 0.819188 0.078 Uiso 1 1 calc GR . . . .
C113 C 0.3585(8) 0.0495(6) 0.8475(5) 0.047(3) Uani 1 1 d . . . . .
H11H H 0.314956 0.035386 0.823693 0.070 Uiso 1 1 calc GR . . . .
H11I H 0.316964 0.070074 0.878220 0.070 Uiso 1 1 calc GR . . . .
H11J H 0.396756 0.010120 0.870846 0.070 Uiso 1 1 calc GR . . . .
C114 C 0.4935(8) 0.1166(5) 0.8372(4) 0.037(2) Uani 1 1 d . . . . .
H11K H 0.539209 0.077887 0.854573 0.044 Uiso 1 1 calc R . . . .
H11L H 0.454512 0.130731 0.873586 0.044 Uiso 1 1 calc R . . . .
C115 C 0.5532(8) 0.1738(5) 0.7913(5) 0.037(2) Uani 1 1 d . . . . .
H11M H 0.507268 0.211926 0.772826 0.045 Uiso 1 1 calc R . . . .
H11N H 0.597444 0.189575 0.814152 0.045 Uiso 1 1 calc R . . . .
C116 C 0.6828(7) 0.1994(5) 0.7025(5) 0.037(2) Uani 1 1 d . . . . .
H11O H 0.715090 0.185870 0.664838 0.056 Uiso 1 1 calc GR . . . .
H11P H 0.734149 0.202215 0.727412 0.056 Uiso 1 1 calc GR . . . .
H11Q H 0.647938 0.243600 0.688342 0.056 Uiso 1 1 calc GR . . . .

loop_
_atom_site_aniso_label
_atom_site_aniso_U_11
_atom_site_aniso_U_22
_atom_site_aniso_U_33
_atom_site_aniso_U_23
_atom_site_aniso_U_13
_atom_site_aniso_U_12
Dy1 0.0155(3) 0.0207(2) 0.0220(3) -0.00637(18) -0.00426(18) 0.00361(17)
S1 0.0200(10) 0.0332(10) 0.0257(10) -0.0144(8) -0.0131(8) 0.0043(8)
S2 0.0214(10) 0.0383(11) 0.0167(9) -0.0070(8) -0.0013(7) 0.0057(8)
S3 0.0149(9) 0.0224(9) 0.0301(10) -0.0078(8) -0.0043(7) 0.0000(7)
S4 0.0233(10) 0.0143(8) 0.0410(12) -0.0028(8) -0.0088(8) 0.0036(7)
P1 0.0188(10) 0.0204(9) 0.0136(9) -0.0069(7) -0.0063(7) 0.0009(7)
P2 0.0182(10) 0.0215(9) 0.0149(9) -0.0068(7) -0.0051(7) 0.0036(7)
P3 0.0196(10) 0.0151(8) 0.0173(9) -0.0057(7) -0.0062(7) 0.0029(7)
P4 0.0179(10) 0.0154(8) 0.0200(10) -0.0024(7) -0.0019(7) -0.0005(7)
C1 0.007(3) 0.030(4) 0.023(4) -0.012(3) -0.002(3) 0.006(3)
C2 0.020(4) 0.013(3) 0.018(4) -0.001(3) -0.008(3) 0.004(3)
C3 0.037(5) 0.034(5) 0.025(5) -0.015(4) -0.009(4) -0.003(4)
C4 0.045(6) 0.040(5) 0.013(4) -0.006(3) -0.005(4) 0.000(4)
C5 0.044(6) 0.022(4) 0.019(4) -0.003(3) 0.004(4) -0.001(4)
C6 0.031(5) 0.027(4) 0.026(5) -0.010(3) 0.004(4) -0.006(3)
C7 0.021(4) 0.036(5) 0.021(4) -0.015(3) -0.006(3) 0.009(3)
C8 0.024(4) 0.025(4) 0.020(4) -0.009(3) -0.007(3) 0.002(3)
C9 0.023(5) 0.025(4) 0.046(6) -0.006(4) 0.009(4) 0.001(3)
C10 0.045(6) 0.035(5) 0.046(6) -0.012(4) 0.002(5) 0.006(4)
C11 0.045(6) 0.019(4) 0.035(5) -0.004(4) -0.011(4) 0.005(4)
C12 0.039(5) 0.023(4) 0.028(5) -0.001(3) -0.005(4) -0.010(4)
C13 0.030(5) 0.023(4) 0.031(5) -0.004(3) -0.010(4) -0.003(3)
C14 0.023(4) 0.023(4) 0.016(4) -0.008(3) -0.002(3) 0.003(3)
C15 0.031(5) 0.026(4) 0.039(5) -0.014(4) -0.021(4) 0.004(3)
C16 0.046(6) 0.027(5) 0.045(6) -0.013(4) -0.016(5) 0.002(4)
C17 0.025(5) 0.040(5) 0.050(6) -0.029(5) -0.006(4) 0.001(4)
C18 0.027(5) 0.048(5) 0.035(5) -0.023(4) -0.016(4) 0.007(4)
C19 0.033(5) 0.032(5) 0.029(5) -0.010(4) -0.010(4) 0.007(4)
C20 0.011(4) 0.023(4) 0.018(4) -0.005(3) -0.002(3) 0.012(3)
C21 0.044(6) 0.027(4) 0.028(5) -0.004(4) -0.007(4) 0.003(4)
C22 0.047(6) 0.040(5) 0.037(6) -0.016(4) -0.013(4) 0.013(4)
C23 0.055(7) 0.029(5) 0.052(6) -0.017(4) -0.026(5) 0.015(4)
C24 0.038(6) 0.022(4) 0.059(7) -0.002(4) -0.020(5) 0.001(4)
C25 0.042(6) 0.026(4) 0.037(5) -0.004(4) -0.010(4) 0.000(4)
C26 0.021(4) 0.024(4) 0.030(5) -0.016(3) -0.008(3) 0.007(3)
C27 0.025(4) 0.025(4) 0.020(4) -0.010(3) -0.016(3) 0.013(3)
C28 0.043(5) 0.018(4) 0.025(4) -0.005(3) -0.017(4) 0.007(3)
C29 0.055(6) 0.023(4) 0.037(5) -0.007(4) -0.029(5) 0.008(4)
C30 0.052(7) 0.046(6) 0.038(6) -0.028(5) -0.023(5) 0.026(5)
C31 0.043(6) 0.051(6) 0.032(5) -0.022(5) -0.005(4) 0.015(5)
C32 0.030(5) 0.032(5) 0.034(5) -0.014(4) -0.007(4) 0.005(4)
C33 0.030(4) 0.017(3) 0.018(4) -0.005(3) -0.009(3) -0.001(3)
C34 0.030(5) 0.022(4) 0.026(4) -0.009(3) -0.005(3) 0.004(3)
C35 0.040(6) 0.028(4) 0.037(5) -0.008(4) -0.020(4) 0.007(4)
C36 0.038(5) 0.042(5) 0.026(5) -0.008(4) -0.016(4) -0.002(4)
C37 0.039(6) 0.044(5) 0.035(5) -0.021(4) -0.009(4) 0.001(4)
C38 0.029(5) 0.027(4) 0.027(5) -0.005(3) -0.006(4) -0.002(3)
C39 0.018(4) 0.024(4) 0.022(4) 0.001(3) -0.008(3) 0.000(3)
C40 0.023(5) 0.051(6) 0.020(4) -0.005(4) -0.005(3) -0.005(4)
C41 0.036(5) 0.077(7) 0.008(4) -0.006(4) -0.005(3) -0.010(5)
C42 0.036(6) 0.071(7) 0.017(5) 0.001(4) 0.007(4) -0.005(5)
C43 0.023(5) 0.039(5) 0.037(5) 0.008(4) 0.002(4) -0.007(4)
C44 0.024(5) 0.029(4) 0.034(5) -0.002(4) -0.002(4) -0.004(3)
C45 0.015(4) 0.015(3) 0.024(4) -0.001(3) -0.001(3) 0.001(3)
C46 0.018(4) 0.034(5) 0.033(5) -0.011(4) -0.004(3) -0.003(3)
C47 0.020(4) 0.038(5) 0.032(5) -0.008(4) -0.008(4) -0.004(4)
C48 0.042(6) 0.036(5) 0.034(5) -0.011(4) -0.011(4) -0.005(4)
C49 0.050(6) 0.038(5) 0.030(5) -0.019(4) 0.004(4) -0.008(4)
C50 0.038(5) 0.032(5) 0.020(4) -0.010(3) -0.001(4) 0.000(4)
Dy2 0.0190(3) 0.0219(2) 0.0211(3) -0.00660(18) -0.00563(18) 0.00087(17)
K1 0.0919(19) 0.0304(10) 0.0277(11) -0.0093(8) -0.0258(11) 0.0061(11)
K2 0.0510(12) 0.0235(8) 0.0265(10) -0.0081(7) -0.0108(8) 0.0009(8)
S5 0.0263(10) 0.0165(8) 0.0245(10) -0.0058(7) -0.0104(8) 0.0020(7)
S6 0.0297(11) 0.0205(9) 0.0305(11) -0.0058(8) -0.0056(8) -0.0042(8)
S7 0.0271(11) 0.0378(11) 0.0186(10) -0.0106(8) -0.0026(8) -0.0048(8)
S8 0.0238(10) 0.0305(10) 0.0207(10) -0.0095(8) -0.0089(7) 0.0014(8)
P5 0.0210(10) 0.0143(8) 0.0170(9) -0.0049(7) -0.0065(7) 0.0016(7)
P6 0.0257(10) 0.0162(9) 0.0161(9) -0.0056(7) -0.0068(7) 0.0014(7)
P7 0.0268(11) 0.0211(9) 0.0163(10) -0.0056(7) -0.0090(8) -0.0008(8)
P8 0.0200(10) 0.0187(9) 0.0183(10) -0.0075(7) -0.0051(7) 0.0025(7)
O1 0.039(4) 0.040(4) 0.038(4) -0.017(3) -0.025(3) 0.010(3)
O2 0.090(6) 0.037(4) 0.035(4) -0.016(3) -0.034(4) 0.032(4)
O3 0.092(8) 0.058(6) 0.088(8) -0.030(6) 0.021(6) -0.014(5)
O4 0.092(7) 0.045(4) 0.057(5) -0.028(4) -0.022(5) 0.002(4)
O5 0.043(4) 0.038(4) 0.042(4) -0.018(3) -0.014(3) 0.005(3)
O6 0.051(4) 0.035(3) 0.039(4) -0.009(3) -0.024(3) 0.007(3)
O7 0.040(4) 0.031(3) 0.020(3) -0.002(2) -0.004(3) -0.007(3)
O8 0.035(4) 0.038(3) 0.034(4) -0.017(3) -0.001(3) -0.006(3)
C51 0.012(3) 0.030(4) 0.022(3) -0.015(3) -0.006(3) 0.010(3)
C52 0.022(4) 0.028(4) 0.024(4) -0.011(3) -0.009(3) 0.002(3)
C53 0.060(7) 0.026(5) 0.038(6) -0.007(4) 0.007(5) -0.001(4)
C54 0.090(10) 0.038(6) 0.048(7) 0.008(5) 0.029(7) 0.006(6)
C55 0.077(10) 0.058(8) 0.044(7) -0.001(6) 0.037(7) 0.008(7)
C56 0.043(6) 0.043(6) 0.046(6) -0.013(5) 0.014(5) 0.011(5)
C57 0.035(5) 0.032(4) 0.021(4) -0.010(3) -0.007(4) 0.012(4)
C58 0.027(4) 0.013(3) 0.029(4) -0.004(3) -0.016(3) 0.002(3)
C59 0.028(5) 0.037(5) 0.024(4) -0.011(4) -0.008(3) -0.005(4)
C60 0.038(6) 0.054(6) 0.028(5) -0.013(4) -0.004(4) -0.011(5)
C61 0.036(6) 0.084(8) 0.038(6) -0.022(5) -0.015(5) -0.018(5)
C62 0.031(6) 0.084(8) 0.031(6) -0.016(5) -0.008(4) -0.018(5)
C63 0.017(4) 0.050(5) 0.026(5) -0.013(4) -0.005(3) -0.001(4)
C64 0.029(4) 0.019(4) 0.014(4) -0.004(3) -0.007(3) -0.001(3)
C65 0.059(7) 0.034(5) 0.026(5) -0.013(4) -0.025(4) 0.023(4)
C66 0.068(8) 0.043(6) 0.026(5) -0.016(4) -0.025(5) 0.027(5)
C67 0.034(5) 0.038(5) 0.022(4) -0.015(4) 0.000(4) -0.007(4)
C68 0.024(4) 0.029(4) 0.034(5) -0.014(4) -0.006(4) 0.011(3)
C69 0.027(5) 0.022(4) 0.026(4) -0.004(3) -0.009(3) 0.003(3)
C70 0.039(5) 0.018(4) 0.019(4) -0.011(3) -0.009(3) 0.012(3)
C71 0.040(5) 0.025(4) 0.033(5) -0.011(4) -0.021(4) 0.013(4)
C72 0.025(5) 0.047(5) 0.036(5) -0.019(4) -0.017(4) 0.011(4)
C73 0.050(6) 0.047(6) 0.026(5) -0.017(4) -0.018(4) 0.024(5)
C74 0.046(6) 0.034(5) 0.020(4) -0.003(4) -0.006(4) 0.011(4)
C75 0.024(4) 0.030(4) 0.032(5) -0.013(4) -0.003(3) 0.006(3)
C76 0.014(4) 0.022(4) 0.010(3) -0.004(3) -0.006(3) 0.003(3)
C77 0.034(5) 0.019(4) 0.043(5) 0.000(4) -0.031(4) 0.005(3)
C78 0.047(6) 0.038(5) 0.045(6) -0.014(4) -0.031(5) 0.011(4)
C79 0.067(9) 0.038(6) 0.070(9) -0.013(6) -0.021(7) 0.013(6)
C80 0.077(9) 0.041(6) 0.071(9) 0.009(6) -0.050(8) 0.014(6)
C81 0.090(11) 0.063(8) 0.044(7) 0.006(6) -0.033(7) 0.007(7)
C82 0.056(7) 0.060(7) 0.035(6) -0.014(5) -0.023(5) 0.017(5)
C83 0.028(4) 0.020(4) 0.015(4) -0.006(3) -0.004(3) -0.005(3)
C84 0.020(4) 0.038(5) 0.031(5) -0.013(4) -0.009(3) -0.001(3)
C85 0.028(5) 0.048(6) 0.031(5) -0.007(4) -0.007(4) -0.008(4)
C86 0.046(6) 0.039(5) 0.038(6) -0.003(4) -0.020(4) -0.020(4)
C87 0.041(6) 0.022(4) 0.041(5) -0.009(4) -0.013(4) -0.005(4)
C88 0.031(5) 0.028(4) 0.028(5) -0.008(3) -0.006(4) -0.002(3)
C89 0.030(5) 0.026(4) 0.025(4) -0.016(3) -0.002(3) -0.004(3)
C90 0.031(5) 0.022(4) 0.043(5) -0.013(4) -0.004(4) -0.004(3)
C91 0.067(8) 0.027(5) 0.048(6) -0.017(4) -0.006(5) -0.011(5)
C92 0.070(8) 0.016(4) 0.049(6) -0.016(4) -0.014(5) 0.008(4)
C93 0.040(6) 0.033(5) 0.048(6) -0.021(4) -0.012(4) 0.003(4)
C94 0.036(5) 0.024(4) 0.024(4) -0.014(3) -0.008(3) 0.002(3)
C95 0.024(4) 0.021(4) 0.023(4) -0.005(3) -0.006(3) 0.008(3)
C96 0.030(5) 0.041(5) 0.021(4) -0.010(4) -0.001(3) 0.002(4)
C97 0.056(7) 0.054(7) 0.028(5) 0.004(5) 0.013(5) 0.012(6)
C98 0.045(7) 0.046(6) 0.048(7) 0.013(5) 0.015(5) -0.001(5)
C99 0.042(6) 0.032(5) 0.066(8) 0.000(5) 0.004(5) -0.006(4)
C100 0.044(6) 0.031(5) 0.029(5) -0.006(4) -0.004(4) -0.008(4)
C101 0.046(6) 0.069(7) 0.030(5) -0.013(5) -0.018(5) 0.016(5)
C102 0.042(6) 0.029(4) 0.031(5) -0.011(4) -0.017(4) 0.002(4)
C103 0.061(7) 0.031(5) 0.034(5) -0.012(4) -0.025(5) 0.004(4)
C104 0.095(10) 0.038(6) 0.077(9) -0.028(6) -0.055(8) 0.025(6)
C105 0.20(3) 0.091(14) 0.091(14) -0.029(11) 0.028(15) 0.035(15)
C106 0.161(17) 0.102(14) 0.092(14) -0.060(12) 0.035(12) -0.015(12)
C107 0.131(13) 0.043(6) 0.051(8) -0.027(6) -0.013(7) 0.000(7)
C108 0.073(9) 0.061(8) 0.057(8) -0.013(6) -0.034(7) 0.005(7)
C109 0.051(7) 0.047(6) 0.044(6) -0.015(5) -0.018(5) 0.001(5)
C110 0.056(7) 0.046(6) 0.081(9) -0.040(6) -0.023(6) 0.007(5)
C111 0.057(7) 0.028(5) 0.062(8) 0.000(5) -0.015(6) 0.005(5)
C112 0.060(8) 0.056(7) 0.041(6) -0.017(5) -0.021(5) 0.020(6)
C113 0.039(6) 0.050(6) 0.043(6) -0.003(5) 0.001(5) -0.015(5)
C114 0.050(6) 0.046(5) 0.020(5) -0.019(4) -0.007(4) 0.004(4)
C115 0.042(6) 0.040(5) 0.037(5) -0.027(4) 0.003(4) -0.005(4)
C116 0.029(5) 0.042(5) 0.044(6) -0.018(4) -0.002(4) -0.004(4)

loop_
_atom_type_symbol
_atom_type_description
_atom_type_scat_dispersion_real
_atom_type_scat_dispersion_imag
_atom_type_scat_source
C C 0.0181 0.0091 'International Tables Vol C Tables 4.2.6.8 and 6.1.1.4'
H H 0.0000 0.0000 'International Tables Vol C Tables 4.2.6.8 and 6.1.1.4'
Dy Dy -9.8046 9.8477 'International Tables Vol C Tables 4.2.6.8 and 6.1.1.4'
K K 0.3868 1.0657 'International Tables Vol C Tables 4.2.6.8 and 6.1.1.4'
O O 0.0492 0.0322 'International Tables Vol C Tables 4.2.6.8 and 6.1.1.4'
P P 0.2955 0.4335 'International Tables Vol C Tables 4.2.6.8 and 6.1.1.4'
S S 0.3331 0.5567 'International Tables Vol C Tables 4.2.6.8 and 6.1.1.4'

loop_
_geom_angle_atom_site_label_1
_geom_angle_atom_site_label_2
_geom_angle_atom_site_label_3
_geom_angle
_geom_angle_site_symmetry_1
_geom_angle_site_symmetry_3
_geom_angle_publ_flag
S1 Dy1 S3 94.25(6) . . ?
S1 Dy1 S4 87.89(6) . . ?
S2 Dy1 S1 135.69(6) . . ?
S2 Dy1 S3 111.21(6) . . ?
S2 Dy1 S4 94.78(6) . . ?
S3 Dy1 S4 138.79(6) . . ?
C1 Dy1 S1 71.00(18) . . ?
C1 Dy1 S2 70.74(19) . . ?
C1 Dy1 S3 96.09(19) . . ?
C1 Dy1 S4 123.13(19) . . ?
C26 Dy1 S1 108.6(2) . . ?
C26 Dy1 S2 113.9(2) . . ?
C26 Dy1 S3 70.1(2) . . ?
C26 Dy1 S4 70.30(19) . . ?
C26 Dy1 C1 166.1(3) . . ?
P1 S1 Dy1 79.31(8) . . ?
P2 S2 Dy1 80.17(8) . . ?
P3 S3 Dy1 79.99(8) . . ?
P4 S4 Dy1 79.40(8) . . ?
C1 P1 S1 110.3(3) . . ?
C1 P1 C2 114.4(4) . . ?
C1 P1 C8 114.0(4) . . ?
C2 P1 S1 106.5(2) . . ?
C2 P1 C8 102.5(4) . . ?
C8 P1 S1 108.6(3) . . ?
C1 P2 S2 109.7(3) . . ?
C1 P2 C14 111.0(4) . . ?
C1 P2 C20 116.6(4) . . ?
C14 P2 S2 106.3(3) . . ?
C20 P2 S2 108.6(3) . . ?
C20 P2 C14 104.2(4) . . ?
C26 P3 S3 108.7(3) . . ?
C26 P3 C27 112.9(4) . . ?
C26 P3 C33 114.0(4) . . ?
C27 P3 S3 108.0(3) . . ?
C33 P3 S3 108.3(3) . . ?
C33 P3 C27 104.6(3) . . ?
C26 P4 S4 109.0(3) . . ?
C26 P4 C39 114.3(4) . . ?
C26 P4 C45 115.8(4) . . ?
C39 P4 S4 106.6(3) . . ?
C45 P4 S4 108.8(3) . . ?
C45 P4 C39 101.8(4) . . ?
P1 C1 Dy1 97.6(3) . . ?
P2 C1 Dy1 99.3(3) . . ?
P2 C1 P1 141.7(5) . . ?
C3 C2 P1 120.4(6) . . ?
C3 C2 C7 119.6(8) . . ?
C7 C2 P1 120.0(6) . . ?
C2 C3 H3 120.2 . . ?
C4 C3 C2 119.6(8) . . ?
C4 C3 H3 120.2 . . ?
C3 C4 H4 119.8 . . ?
C5 C4 C3 120.3(8) . . ?
C5 C4 H4 119.8 . . ?
C4 C5 H5 120.0 . . ?
C6 C5 C4 120.1(8) . . ?
C6 C5 H5 120.0 . . ?
C5 C6 H6 119.8 . . ?
C5 C6 C7 120.3(8) . . ?
C7 C6 H6 119.8 . . ?
C2 C7 H7 120.0 . . ?
C6 C7 C2 120.0(8) . . ?
C6 C7 H7 120.0 . . ?
C9 C8 P1 123.9(7) . . ?
C9 C8 C13 118.7(8) . . ?
C13 C8 P1 117.3(6) . . ?
C8 C9 H9 119.2 . . ?
C8 C9 C10 121.6(9) . . ?
C10 C9 H9 119.2 . . ?
C9 C10 H10 119.9 . . ?
C11 C10 C9 120.2(10) . . ?
C11 C10 H10 119.9 . . ?
C10 C11 H11 120.6 . . ?
C10 C11 C12 118.9(8) . . ?
C12 C11 H11 120.6 . . ?
C11 C12 H12 119.9 . . ?
C13 C12 C11 120.1(8) . . ?
C13 C12 H12 119.9 . . ?
C8 C13 H13 119.8 . . ?
C12 C13 C8 120.4(9) . . ?
C12 C13 H13 119.8 . . ?
C15 C14 P2 119.4(6) . . ?
C15 C14 C19 118.8(8) . . ?
C19 C14 P2 121.7(6) . . ?
C14 C15 H15 119.5 . . ?
C14 C15 C16 121.1(8) . . ?
C16 C15 H15 119.5 . . ?
C15 C16 H16 120.2 . . ?
C15 C16 C17 119.7(9) . . ?
C17 C16 H16 120.2 . . ?
C16 C17 H17 120.2 . . ?
C18 C17 C16 119.6(8) . . ?
C18 C17 H17 120.2 . . ?
C17 C18 H18 119.5 . . ?
C19 C18 C17 121.0(8) . . ?
C19 C18 H18 119.5 . . ?
C14 C19 H19 120.0 . . ?
C18 C19 C14 119.9(8) . . ?
C18 C19 H19 120.0 . . ?
C21 C20 P2 120.2(6) . . ?
C21 C20 C25 117.8(8) . . ?
C25 C20 P2 121.9(6) . . ?
C20 C21 H21 119.4 . . ?
C20 C21 C22 121.2(9) . . ?
C22 C21 H21 119.4 . . ?
C21 C22 H22 120.2 . . ?
C23 C22 C21 119.7(10) . . ?
C23 C22 H22 120.2 . . ?
C22 C23 H23 120.1 . . ?
C24 C23 C22 119.8(9) . . ?
C24 C23 H23 120.1 . . ?
C23 C24 H24 120.0 . . ?
C23 C24 C25 120.0(9) . . ?
C25 C24 H24 120.0 . . ?
C20 C25 H25 119.2 . . ?
C24 C25 C20 121.6(10) . . ?
C24 C25 H25 119.2 . . ?
P3 C26 Dy1 100.1(4) . . ?
P3 C26 P4 145.0(5) . . ?
P4 C26 Dy1 99.2(3) . . ?
C28 C27 P3 121.5(7) . . ?
C32 C27 P3 118.0(6) . . ?
C32 C27 C28 120.6(8) . . ?
C27 C28 H28 120.8 . . ?
C29 C28 C27 118.4(9) . . ?
C29 C28 H28 120.8 . . ?
C28 C29 H29 119.6 . . ?
C30 C29 C28 120.8(9) . . ?
C30 C29 H29 119.6 . . ?
C29 C30 H30 119.9 . . ?
C29 C30 C31 120.1(9) . . ?
C31 C30 H30 119.9 . . ?
C30 C31 H31 120.2 . . ?
C30 C31 C32 119.6(10) . . ?
C32 C31 H31 120.2 . . ?
C27 C32 C31 120.5(9) . . ?
C27 C32 H32 119.8 . . ?
C31 C32 H32 119.8 . . ?
C34 C33 P3 123.4(6) . . ?
C38 C33 P3 118.1(6) . . ?
C38 C33 C34 118.2(7) . . ?
C33 C34 H34 119.5 . . ?
C35 C34 C33 121.0(8) . . ?
C35 C34 H34 119.5 . . ?
C34 C35 H35 120.0 . . ?
C36 C35 C34 120.1(9) . . ?
C36 C35 H35 120.0 . . ?
C35 C36 H36 119.9 . . ?
C35 C36 C37 120.1(8) . . ?
C37 C36 H36 119.9 . . ?
C36 C37 H37 119.7 . . ?
C38 C37 C36 120.7(9) . . ?
C38 C37 H37 119.7 . . ?
C33 C38 H38 120.0 . . ?
C37 C38 C33 120.0(8) . . ?
C37 C38 H38 120.0 . . ?
C40 C39 P4 119.3(6) . . ?
C40 C39 C44 119.2(8) . . ?
C44 C39 P4 121.5(7) . . ?
C39 C40 H40 119.9 . . ?
C39 C40 C41 120.1(9) . . ?
C41 C40 H40 119.9 . . ?
C40 C41 H41 119.9 . . ?
C42 C41 C40 120.3(9) . . ?
C42 C41 H41 119.9 . . ?
C41 C42 H42 120.0 . . ?
C41 C42 C43 120.0(9) . . ?
C43 C42 H42 120.0 . . ?
C42 C43 H43 119.9 . . ?
C44 C43 C42 120.3(9) . . ?
C44 C43 H43 119.9 . . ?
C39 C44 H44 120.0 . . ?
C43 C44 C39 120.1(9) . . ?
C43 C44 H44 120.0 . . ?
C46 C45 P4 119.4(6) . . ?
C50 C45 P4 121.9(6) . . ?
C50 C45 C46 118.7(8) . . ?
C45 C46 H46 119.2 . . ?
C47 C46 C45 121.6(8) . . ?
C47 C46 H46 119.2 . . ?
C46 C47 H47 120.2 . . ?
C46 C47 C48 119.6(9) . . ?
C48 C47 H47 120.2 . . ?
C47 C48 H48 120.6 . . ?
C49 C48 C47 118.8(9) . . ?
C49 C48 H48 120.6 . . ?
C48 C49 H49 119.0 . . ?
C48 C49 C50 122.0(8) . . ?
C50 C49 H49 119.0 . . ?
C45 C50 H50 120.4 . . ?
C49 C50 C45 119.2(8) . . ?
C49 C50 H50 120.4 . . ?
S5 Dy2 S6 141.11(6) . . ?
S5 Dy2 S8 91.83(6) . . ?
S7 Dy2 S5 94.86(6) . . ?
S7 Dy2 S6 102.38(6) . . ?
S7 Dy2 S8 141.58(6) . . ?
S8 Dy2 S6 95.60(6) . . ?
C51 Dy2 S5 70.8(2) . . ?
C51 Dy2 S6 70.6(2) . . ?
C51 Dy2 S7 110.32(18) . . ?
C51 Dy2 S8 107.61(18) . . ?
C76 Dy2 S5 108.69(18) . . ?
C76 Dy2 S6 109.82(18) . . ?
C76 Dy2 S7 71.02(17) . . ?
C76 Dy2 S8 70.99(17) . . ?
C76 Dy2 C51 178.5(2) . . ?
S5 K1 S7 75.38(6) . . ?
O1 K1 S5 105.17(14) . . ?
O1 K1 S7 72.41(15) . . ?
O2 K1 S5 164.76(18) . . ?
O2 K1 S7 95.89(19) . . ?
O2 K1 O1 59.9(2) . . ?
O2 K1 O3 93.0(3) . . ?
O2 K1 O4 106.1(3) . . ?
O3 K1 S5 102.2(3) . . ?
O3 K1 S7 119.4(2) . . ?
O3 K1 O1 152.3(3) . . ?
O3 K1 O4 60.2(3) . . ?
O4 K1 S5 83.20(19) . . ?
O4 K1 S7 158.03(19) . . ?
O4 K1 O1 118.9(3) . . ?
S8 K2 S6 74.15(6) . . ?
O5 K2 S6 71.75(16) . . ?
O5 K2 S8 127.39(16) . . ?
O6 K2 S6 91.17(17) . . ?
O6 K2 S8 156.66(19) . . ?
O6 K2 O5 61.2(2) . . ?
O6 K2 O8 90.9(2) . . ?
O7 K2 S6 172.06(16) . . ?
O7 K2 S8 105.97(14) . . ?
O7 K2 O5 113.1(2) . . ?
O7 K2 O6 86.1(2) . . ?
O7 K2 O8 60.67(19) . . ?
O8 K2 S6 112.00(15) . . ?
O8 K2 S8 78.43(14) . . ?
O8 K2 O5 152.1(2) . . ?
Dy2 S5 K1 97.81(7) . . ?
P5 S5 Dy2 79.56(8) . . ?
P5 S5 K1 119.36(10) . . ?
Dy2 S6 K2 92.05(6) . . ?
P6 S6 Dy2 79.41(8) . . ?
P6 S6 K2 115.32(10) . . ?
Dy2 S7 K1 91.49(6) . . ?
P7 S7 Dy2 79.99(8) . . ?
P7 S7 K1 103.32(10) . . ?
Dy2 S8 K2 96.35(6) . . ?
P8 S8 Dy2 79.32(8) . . ?
P8 S8 K2 98.93(9) . . ?
C51 P5 S5 110.0(3) . . ?
C51 P5 C52 114.4(4) . . ?
C51 P5 C58 113.6(4) . . ?
C52 P5 S5 108.1(3) . . ?
C52 P5 C58 103.9(4) . . ?
C58 P5 S5 106.3(3) . . ?
C51 P6 S6 110.0(3) . . ?
C51 P6 C64 111.0(4) . . ?
C51 P6 C70 115.1(4) . . ?
C64 P6 S6 107.2(3) . . ?
C64 P6 C70 105.0(4) . . ?
C70 P6 S6 108.2(3) . . ?
C76 P7 S7 108.5(3) . . ?
C76 P7 C77 118.1(4) . . ?
C76 P7 C83 112.4(4) . . ?
C77 P7 S7 107.0(3) . . ?
C83 P7 S7 107.1(3) . . ?
C83 P7 C77 103.1(4) . . ?
C76 P8 S8 109.3(3) . . ?
C76 P8 C89 112.5(4) . . ?
C76 P8 C95 116.4(4) . . ?
C89 P8 S8 108.6(3) . . ?
C95 P8 S8 104.7(3) . . ?
C95 P8 C89 104.8(4) . . ?
C101 O1 K1 115.7(6) . . ?
C102 O1 K1 103.8(5) . . ?
C102 O1 C101 110.3(7) . . ?
C103 O2 K1 124.2(5) . . ?
C103 O2 C104 113.0(8) . . ?
C104 O2 K1 121.1(6) . . ?
C105 O3 K1 133.7(10) . . ?
C106 O3 K1 102.9(12) . . ?
C106 O3 C105 110.9(15) . . ?
C107 O4 K1 116.8(8) . . ?
C108 O4 K1 134.0(7) . . ?
C108 O4 C107 109.2(10) . . ?
C109 O5 K2 118.3(6) . . ?
C110 O5 K2 111.7(6) . . ?
C110 O5 C109 111.0(8) . . ?
C111 O6 K2 117.3(6) . . ?
C111 O6 C112 111.8(9) . . ?
C112 O6 K2 116.1(6) . . ?
C113 O7 K2 123.9(6) . . ?
C114 O7 K2 119.4(5) . . ?
C114 O7 C113 110.2(7) . . ?
C115 O8 K2 110.0(5) . . ?
C116 O8 K2 117.0(5) . . ?
C116 O8 C115 111.3(7) . . ?
P5 C51 Dy2 99.4(3) . . ?
P6 C51 Dy2 99.9(4) . . ?
P6 C51 P5 157.9(5) . . ?
C53 C52 P5 122.3(7) . . ?
C57 C52 P5 119.0(7) . . ?
C57 C52 C53 118.7(8) . . ?
C52 C53 H53 120.2 . . ?
C54 C53 C52 119.6(10) . . ?
C54 C53 H53 120.2 . . ?
C53 C54 H54 119.2 . . ?
C53 C54 C55 121.7(10) . . ?
C55 C54 H54 119.2 . . ?
C54 C55 H55 120.2 . . ?
C56 C55 C54 119.5(10) . . ?
C56 C55 H55 120.2 . . ?
C55 C56 H56 120.2 . . ?
C55 C56 C57 119.6(9) . . ?
C57 C56 H56 120.2 . . ?
C52 C57 H57 119.5 . . ?
C56 C57 C52 121.0(9) . . ?
C56 C57 H57 119.5 . . ?
C59 C58 P5 119.3(6) . . ?
C59 C58 C63 118.7(7) . . ?
C63 C58 P5 122.0(7) . . ?
C58 C59 H59 119.6 . . ?
C60 C59 C58 120.8(8) . . ?
C60 C59 H59 119.6 . . ?
C59 C60 H60 119.6 . . ?
C59 C60 C61 120.7(9) . . ?
C61 C60 H60 119.6 . . ?
C60 C61 H61 120.4 . . ?
C62 C61 C60 119.2(9) . . ?
C62 C61 H61 120.4 . . ?
C61 C62 H62 119.8 . . ?
C61 C62 C63 120.4(9) . . ?
C63 C62 H62 119.8 . . ?
C58 C63 H63 119.9 . . ?
C62 C63 C58 120.2(8) . . ?
C62 C63 H63 119.9 . . ?
C65 C64 P6 117.4(6) . . ?
C69 C64 P6 124.1(6) . . ?
C69 C64 C65 118.5(8) . . ?
C64 C65 H65 119.6 . . ?
C66 C65 C64 120.9(8) . . ?
C66 C65 H65 119.6 . . ?
C65 C66 H66 119.8 . . ?
C67 C66 C65 120.5(8) . . ?
C67 C66 H66 119.8 . . ?
C66 C67 H67 120.1 . . ?
C66 C67 C68 119.8(8) . . ?
C68 C67 H67 120.1 . . ?
C67 C68 H68 120.2 . . ?
C67 C68 C69 119.5(8) . . ?
C69 C68 H68 120.2 . . ?
C64 C69 C68 120.9(8) . . ?
C64 C69 H69 119.6 . . ?
C68 C69 H69 119.6 . . ?
C71 C70 P6 118.7(6) . . ?
C71 C70 C75 119.0(8) . . ?
C75 C70 P6 122.1(7) . . ?
C70 C71 H71 119.2 . . ?
C70 C71 C72 121.6(9) . . ?
C72 C71 H71 119.2 . . ?
C71 C72 H72 120.7 . . ?
C73 C72 C71 118.6(9) . . ?
C73 C72 H72 120.7 . . ?
C72 C73 H73 119.3 . . ?
C74 C73 C72 121.3(9) . . ?
C74 C73 H73 119.3 . . ?
C73 C74 H74 120.2 . . ?
C73 C74 C75 119.7(9) . . ?
C75 C74 H74 120.2 . . ?
C70 C75 H75 120.1 . . ?
C74 C75 C70 119.8(9) . . ?
C74 C75 H75 120.1 . . ?
P7 C76 Dy2 100.5(3) . . ?
P8 C76 Dy2 100.3(3) . . ?
P8 C76 P7 158.4(5) . . ?
C78 C77 P7 120.0(7) . . ?
C78 C77 C82 120.3(8) . . ?
C82 C77 P7 119.7(8) . . ?
C77 C78 H78 119.6 . . ?
C77 C78 C79 120.7(10) . . ?
C79 C78 H78 119.6 . . ?
C78 C79 H79 120.5 . . ?
C80 C79 C78 119.1(12) . . ?
C80 C79 H79 120.5 . . ?
C79 C80 H80 119.3 . . ?
C79 C80 C81 121.5(11) . . ?
C81 C80 H80 119.3 . . ?
C80 C81 H81 120.2 . . ?
C80 C81 C82 119.6(12) . . ?
C82 C81 H81 120.2 . . ?
C77 C82 C81 118.7(11) . . ?
C77 C82 H82 120.6 . . ?
C81 C82 H82 120.6 . . ?
C84 C83 P7 122.6(6) . . ?
C84 C83 C88 119.0(8) . . ?
C88 C83 P7 118.3(6) . . ?
C83 C84 H84 119.8 . . ?
C85 C84 C83 120.4(8) . . ?
C85 C84 H84 119.8 . . ?
C84 C85 H85 120.0 . . ?
C86 C85 C84 120.1(9) . . ?
C86 C85 H85 120.0 . . ?
C85 C86 H86 119.7 . . ?
C85 C86 C87 120.7(8) . . ?
C87 C86 H86 119.7 . . ?
C86 C87 H87 120.5 . . ?
C86 C87 C88 119.0(9) . . ?
C88 C87 H87 120.5 . . ?
C83 C88 C87 120.8(9) . . ?
C83 C88 H88 119.6 . . ?
C87 C88 H88 119.6 . . ?
C90 C89 P8 116.8(7) . . ?
C94 C89 P8 123.1(6) . . ?
C94 C89 C90 119.6(8) . . ?
C89 C90 H90 120.6 . . ?
C91 C90 C89 118.9(9) . . ?
C91 C90 H90 120.6 . . ?
C90 C91 H91 119.0 . . ?
C92 C91 C90 121.9(10) . . ?
C92 C91 H91 119.0 . . ?
C91 C92 H92 120.3 . . ?
C91 C92 C93 119.4(9) . . ?
C93 C92 H92 120.3 . . ?
C92 C93 H93 120.1 . . ?
C94 C93 C92 119.9(10) . . ?
C94 C93 H93 120.1 . . ?
C89 C94 C93 120.3(9) . . ?
C89 C94 H94 119.9 . . ?
C93 C94 H94 119.9 . . ?
C96 C95 P8 121.4(7) . . ?
C96 C95 C100 119.7(8) . . ?
C100 C95 P8 118.7(7) . . ?
C95 C96 H96 119.9 . . ?
C95 C96 C97 120.3(10) . . ?
C97 C96 H96 119.9 . . ?
C96 C97 H97 120.6 . . ?
C98 C97 C96 118.8(11) . . ?
C98 C97 H97 120.6 . . ?
C97 C98 H98 118.9 . . ?
C97 C98 C99 122.3(10) . . ?
C99 C98 H98 118.9 . . ?
C98 C99 H99 120.4 . . ?
C98 C99 C100 119.3(11) . . ?
C100 C99 H99 120.4 . . ?
C95 C100 C99 119.6(10) . . ?
C95 C100 H100 120.2 . . ?
C99 C100 H100 120.2 . . ?
O1 C101 H10A 109.5 . . ?
O1 C101 H10B 109.5 . . ?
O1 C101 H10C 109.5 . . ?
H10A C101 H10B 109.5 . . ?
H10A C101 H10C 109.5 . . ?
H10B C101 H10C 109.5 . . ?
O1 C102 H10D 110.1 . . ?
O1 C102 H10E 110.1 . . ?
O1 C102 C103 107.9(7) . . ?
H10D C102 H10E 108.4 . . ?
C103 C102 H10D 110.1 . . ?
C103 C102 H10E 110.1 . . ?
O2 C103 C102 109.9(8) . . ?
O2 C103 H10F 109.7 . . ?
O2 C103 H10G 109.7 . . ?
C102 C103 H10F 109.7 . . ?
C102 C103 H10G 109.7 . . ?
H10F C103 H10G 108.2 . . ?
O2 C104 H10H 109.5 . . ?
O2 C104 H10I 109.5 . . ?
O2 C104 H10J 109.5 . . ?
H10H C104 H10I 109.5 . . ?
H10H C104 H10J 109.5 . . ?
H10I C104 H10J 109.5 . . ?
O3 C105 H10K 109.5 . . ?
O3 C105 H10L 109.5 . . ?
O3 C105 H10M 109.5 . . ?
H10K C105 H10L 109.5 . . ?
H10K C105 H10M 109.5 . . ?
H10L C105 H10M 109.5 . . ?
O3 C106 H10N 109.2 . . ?
O3 C106 H10O 109.2 . . ?
O3 C106 C107 112.0(13) . . ?
H10N C106 H10O 107.9 . . ?
C107 C106 H10N 109.2 . . ?
C107 C106 H10O 109.2 . . ?
O4 C107 C106 108.5(11) . . ?
O4 C107 H10P 110.0 . . ?
O4 C107 H10Q 110.0 . . ?
C106 C107 H10P 110.0 . . ?
C106 C107 H10Q 110.0 . . ?
H10P C107 H10Q 108.4 . . ?
O4 C108 H10R 109.5 . . ?
O4 C108 H10S 109.5 . . ?
O4 C108 H10T 109.5 . . ?
H10R C108 H10S 109.5 . . ?
H10R C108 H10T 109.5 . . ?
H10S C108 H10T 109.5 . . ?
O5 C109 H10U 109.5 . . ?
O5 C109 H10V 109.5 . . ?
O5 C109 H10W 109.5 . . ?
H10U C109 H10V 109.5 . . ?
H10U C109 H10W 109.5 . . ?
H10V C109 H10W 109.5 . . ?
O5 C110 H11A 109.6 . . ?
O5 C110 H11B 109.6 . . ?
O5 C110 C111 110.1(9) . . ?
H11A C110 H11B 108.1 . . ?
C111 C110 H11A 109.6 . . ?
C111 C110 H11B 109.6 . . ?
O6 C111 C110 110.3(9) . . ?
O6 C111 H11C 109.6 . . ?
O6 C111 H11D 109.6 . . ?
C110 C111 H11C 109.6 . . ?
C110 C111 H11D 109.6 . . ?
H11C C111 H11D 108.1 . . ?
O6 C112 H11E 109.5 . . ?
O6 C112 H11F 109.5 . . ?
O6 C112 H11G 109.5 . . ?
H11E C112 H11F 109.5 . . ?
H11E C112 H11G 109.5 . . ?
H11F C112 H11G 109.5 . . ?
O7 C113 H11H 109.5 . . ?
O7 C113 H11I 109.5 . . ?
O7 C113 H11J 109.5 . . ?
H11H C113 H11I 109.5 . . ?
H11H C113 H11J 109.5 . . ?
H11I C113 H11J 109.5 . . ?
O7 C114 H11K 110.0 . . ?
O7 C114 H11L 110.0 . . ?
O7 C114 C115 108.4(7) . . ?
H11K C114 H11L 108.4 . . ?
C115 C114 H11K 110.0 . . ?
C115 C114 H11L 110.0 . . ?
O8 C115 C114 108.8(7) . . ?
O8 C115 H11M 109.9 . . ?
O8 C115 H11N 109.9 . . ?
C114 C115 H11M 109.9 . . ?
C114 C115 H11N 109.9 . . ?
H11M C115 H11N 108.3 . . ?
O8 C116 H11O 109.5 . . ?
O8 C116 H11P 109.5 . . ?
O8 C116 H11Q 109.5 . . ?
H11O C116 H11P 109.5 . . ?
H11O C116 H11Q 109.5 . . ?
H11P C116 H11Q 109.5 . . ?

loop_
_geom_bond_atom_site_label_1
_geom_bond_atom_site_label_2
_geom_bond_distance
_geom_bond_site_symmetry_2
_geom_bond_publ_flag
Dy1 S1 2.777(2) . ?
Dy1 S2 2.771(2) . ?
Dy1 S3 2.7791(19) . ?
Dy1 S4 2.806(2) . ?
Dy1 C1 2.432(7) . ?
Dy1 C26 2.409(8) . ?
S1 P1 2.032(3) . ?
S2 P2 2.042(3) . ?
S3 P3 2.031(3) . ?
S4 P4 2.027(3) . ?
P1 C1 1.662(8) . ?
P1 C2 1.832(8) . ?
P1 C8 1.847(8) . ?
P2 C1 1.647(8) . ?
P2 C14 1.829(8) . ?
P2 C20 1.820(7) . ?
P3 C26 1.642(8) . ?
P3 C27 1.842(8) . ?
P3 C33 1.823(8) . ?
P4 C26 1.674(8) . ?
P4 C39 1.827(8) . ?
P4 C45 1.822(8) . ?
C2 C3 1.392(11) . ?
C2 C7 1.392(11) . ?
C3 H3 0.9500 . ?
C3 C4 1.386(13) . ?
C4 H4 0.9500 . ?
C4 C5 1.385(14) . ?
C5 H5 0.9500 . ?
C5 C6 1.372(13) . ?
C6 H6 0.9500 . ?
C6 C7 1.385(12) . ?
C7 H7 0.9500 . ?
C8 C9 1.347(12) . ?
C8 C13 1.413(12) . ?
C9 H9 0.9500 . ?
C9 C10 1.382(13) . ?
C10 H10 0.9500 . ?
C10 C11 1.380(14) . ?
C11 H11 0.9500 . ?
C11 C12 1.399(14) . ?
C12 H12 0.9500 . ?
C12 C13 1.364(12) . ?
C13 H13 0.9500 . ?
C14 C15 1.378(12) . ?
C14 C19 1.413(12) . ?
C15 H15 0.9500 . ?
C15 C16 1.387(12) . ?
C16 H16 0.9500 . ?
C16 C17 1.396(14) . ?
C17 H17 0.9500 . ?
C17 C18 1.376(14) . ?
C18 H18 0.9500 . ?
C18 C19 1.376(13) . ?
C19 H19 0.9500 . ?
C20 C21 1.388(12) . ?
C20 C25 1.391(12) . ?
C21 H21 0.9500 . ?
C21 C22 1.392(13) . ?
C22 H22 0.9500 . ?
C22 C23 1.391(15) . ?
C23 H23 0.9500 . ?
C23 C24 1.372(16) . ?
C24 H24 0.9500 . ?
C24 C25 1.386(13) . ?
C25 H25 0.9500 . ?
C27 C28 1.403(12) . ?
C27 C32 1.383(13) . ?
C28 H28 0.9500 . ?
C28 C29 1.396(13) . ?
C29 H29 0.9500 . ?
C29 C30 1.387(16) . ?
C30 H30 0.9500 . ?
C30 C31 1.388(15) . ?
C31 H31 0.9500 . ?
C31 C32 1.387(12) . ?
C32 H32 0.9500 . ?
C33 C34 1.410(12) . ?
C33 C38 1.398(12) . ?
C34 H34 0.9500 . ?
C34 C35 1.380(12) . ?
C35 H35 0.9500 . ?
C35 C36 1.370(14) . ?
C36 H36 0.9500 . ?
C36 C37 1.387(14) . ?
C37 H37 0.9500 . ?
C37 C38 1.385(13) . ?
C38 H38 0.9500 . ?
C39 C40 1.389(12) . ?
C39 C44 1.405(12) . ?
C40 H40 0.9500 . ?
C40 C41 1.400(12) . ?
C41 H41 0.9500 . ?
C41 C42 1.373(16) . ?
C42 H42 0.9500 . ?
C42 C43 1.395(16) . ?
C43 H43 0.9500 . ?
C43 C44 1.381(13) . ?
C44 H44 0.9500 . ?
C45 C46 1.397(11) . ?
C45 C50 1.398(11) . ?
C46 H46 0.9500 . ?
C46 C47 1.388(12) . ?
C47 H47 0.9500 . ?
C47 C48 1.394(13) . ?
C48 H48 0.9500 . ?
C48 C49 1.385(14) . ?
C49 H49 0.9500 . ?
C49 C50 1.390(14) . ?
C50 H50 0.9500 . ?
Dy2 S5 2.7802(19) . ?
Dy2 S6 2.797(2) . ?
Dy2 S7 2.768(2) . ?
Dy2 S8 2.782(2) . ?
Dy2 C51 2.414(7) . ?
Dy2 C76 2.390(7) . ?
K1 S5 3.189(3) . ?
K1 S7 3.484(3) . ?
K1 O1 2.882(7) . ?
K1 O2 2.590(7) . ?
K1 O3 2.792(11) . ?
K1 O4 2.820(8) . ?
K2 S6 3.518(3) . ?
K2 S8 3.333(3) . ?
K2 O5 2.813(7) . ?
K2 O6 2.717(7) . ?
K2 O7 2.716(6) . ?
K2 O8 2.800(7) . ?
S5 P5 2.036(3) . ?
S6 P6 2.042(3) . ?
S7 P7 2.048(3) . ?
S8 P8 2.048(3) . ?
P5 C51 1.644(8) . ?
P5 C52 1.806(9) . ?
P5 C58 1.819(8) . ?
P6 C51 1.643(8) . ?
P6 C64 1.829(8) . ?
P6 C70 1.829(8) . ?
P7 C76 1.653(7) . ?
P7 C77 1.835(8) . ?
P7 C83 1.818(8) . ?
P8 C76 1.643(7) . ?
P8 C89 1.824(8) . ?
P8 C95 1.813(9) . ?
O1 C101 1.430(12) . ?
O1 C102 1.415(10) . ?
O2 C103 1.400(12) . ?
O2 C104 1.419(12) . ?
O3 C105 1.47(2) . ?
O3 C106 1.36(2) . ?
O4 C107 1.419(16) . ?
O4 C108 1.419(16) . ?
O5 C109 1.430(12) . ?
O5 C110 1.413(13) . ?
O6 C111 1.396(13) . ?
O6 C112 1.438(12) . ?
O7 C113 1.432(11) . ?
O7 C114 1.428(11) . ?
O8 C115 1.423(10) . ?
O8 C116 1.417(11) . ?
C52 C53 1.404(12) . ?
C52 C57 1.398(12) . ?
C53 H53 0.9500 . ?
C53 C54 1.370(15) . ?
C54 H54 0.9500 . ?
C54 C55 1.391(17) . ?
C55 H55 0.9500 . ?
C55 C56 1.378(16) . ?
C56 H56 0.9500 . ?
C56 C57 1.393(13) . ?
C57 H57 0.9500 . ?
C58 C59 1.378(12) . ?
C58 C63 1.395(12) . ?
C59 H59 0.9500 . ?
C59 C60 1.376(13) . ?
C60 H60 0.9500 . ?
C60 C61 1.383(15) . ?
C61 H61 0.9500 . ?
C61 C62 1.372(15) . ?
C62 H62 0.9500 . ?
C62 C63 1.394(13) . ?
C63 H63 0.9500 . ?
C64 C65 1.390(11) . ?
C64 C69 1.373(11) . ?
C65 H65 0.9500 . ?
C65 C66 1.376(13) . ?
C66 H66 0.9500 . ?
C66 C67 1.371(13) . ?
C67 H67 0.9500 . ?
C67 C68 1.381(12) . ?
C68 H68 0.9500 . ?
C68 C69 1.400(12) . ?
C69 H69 0.9500 . ?
C70 C71 1.372(13) . ?
C70 C75 1.400(12) . ?
C71 H71 0.9500 . ?
C71 C72 1.389(12) . ?
C72 H72 0.9500 . ?
C72 C73 1.381(14) . ?
C73 H73 0.9500 . ?
C73 C74 1.371(15) . ?
C74 H74 0.9500 . ?
C74 C75 1.393(13) . ?
C75 H75 0.9500 . ?
C77 C78 1.375(14) . ?
C77 C82 1.384(14) . ?
C78 H78 0.9500 . ?
C78 C79 1.387(14) . ?
C79 H79 0.9500 . ?
C79 C80 1.360(18) . ?
C80 H80 0.9500 . ?
C80 C81 1.38(2) . ?
C81 H81 0.9500 . ?
C81 C82 1.404(16) . ?
C82 H82 0.9500 . ?
C83 C84 1.388(12) . ?
C83 C88 1.391(12) . ?
C84 H84 0.9500 . ?
C84 C85 1.385(13) . ?
C85 H85 0.9500 . ?
C85 C86 1.373(15) . ?
C86 H86 0.9500 . ?
C86 C87 1.389(14) . ?
C87 H87 0.9500 . ?
C87 C88 1.391(12) . ?
C88 H88 0.9500 . ?
C89 C90 1.414(12) . ?
C89 C94 1.372(12) . ?
C90 H90 0.9500 . ?
C90 C91 1.375(14) . ?
C91 H91 0.9500 . ?
C91 C92 1.348(16) . ?
C92 H92 0.9500 . ?
C92 C93 1.407(15) . ?
C93 H93 0.9500 . ?
C93 C94 1.380(12) . ?
C94 H94 0.9500 . ?
C95 C96 1.389(12) . ?
C95 C100 1.400(12) . ?
C96 H96 0.9500 . ?
C96 C97 1.403(14) . ?
C97 H97 0.9500 . ?
C97 C98 1.369(19) . ?
C98 H98 0.9500 . ?
C98 C99 1.374(18) . ?
C99 H99 0.9500 . ?
C99 C100 1.400(14) . ?
C100 H100 0.9500 . ?
C101 H10A 0.9800 . ?
C101 H10B 0.9800 . ?
C101 H10C 0.9800 . ?
C102 H10D 0.9900 . ?
C102 H10E 0.9900 . ?
C102 C103 1.504(12) . ?
C103 H10F 0.9900 . ?
C103 H10G 0.9900 . ?
C104 H10H 0.9800 . ?
C104 H10I 0.9800 . ?
C104 H10J 0.9800 . ?
C105 H10K 0.9800 . ?
C105 H10L 0.9800 . ?
C105 H10M 0.9800 . ?
C106 H10N 0.9900 . ?
C106 H10O 0.9900 . ?
C106 C107 1.56(3) . ?
C107 H10P 0.9900 . ?
C107 H10Q 0.9900 . ?
C108 H10R 0.9800 . ?
C108 H10S 0.9800 . ?
C108 H10T 0.9800 . ?
C109 H10U 0.9800 . ?
C109 H10V 0.9800 . ?
C109 H10W 0.9800 . ?
C110 H11A 0.9900 . ?
C110 H11B 0.9900 . ?
C110 C111 1.492(17) . ?
C111 H11C 0.9900 . ?
C111 H11D 0.9900 . ?
C112 H11E 0.9800 . ?
C112 H11F 0.9800 . ?
C112 H11G 0.9800 . ?
C113 H11H 0.9800 . ?
C113 H11I 0.9800 . ?
C113 H11J 0.9800 . ?
C114 H11K 0.9900 . ?
C114 H11L 0.9900 . ?
C114 C115 1.496(14) . ?
C115 H11M 0.9900 . ?
C115 H11N 0.9900 . ?
C116 H11O 0.9800 . ?
C116 H11P 0.9800 . ?
C116 H11Q 0.9800 . ?
